data_7012299
loop_
_publ_author_name
'Choudhry, Uzma'
'Greenland, William E. P.'
'Goddard, William A.'
'Maclennan, Tom A. J.'
'Teat, Simon J.'
'Blower, Philip J.'

_publ_section_title
;
 New routes to bioconjugates of rhenium using the
 oxobis(dithiolato)rhenate(v) core
;
_journal_issue 3
_journal_name_full 'Dalton Transactions'
_journal_page_first 311
_journal_paper_doi 10.1039/b209820b
_journal_year 2003
_chemical_formula_sum 'C16 H24 N O7 Re S4'
_chemical_formula_weight 656.80
_chemical_name_systematic 'compound 2a'
_space_group_IT_number 33
_symmetry_cell_setting orthorhombic
_symmetry_space_group_name_Hall 'P 2c -2n'
_symmetry_space_group_name_H-M 'P n a 21'
_atom_sites_solution_hydrogens geom
_atom_sites_solution_primary direct
_atom_sites_solution_secondary difmap
_audit_creation_method SHELXL-97
_cell_angle_alpha 90.00
_cell_angle_beta 90.00
_cell_angle_gamma 90.00
_cell_formula_units_Z 4
_cell_length_a 12.4936(4)
_cell_length_b 19.2134(6)
_cell_length_c 9.2046(3)
_cell_measurement_reflns_used 11866
_cell_measurement_temperature 150(2)
_cell_measurement_theta_max 29.37
_cell_measurement_theta_min 2.38
_cell_volume 2209.51(12)
_computing_cell_refinement 'Bruker SAINT'
_computing_data_collection 'Bruker SMART'
_computing_data_reduction 'Bruker SAINT'
_computing_molecular_graphics 'Bruker SHELXTL'
_computing_publication_material 'Bruker SHELXTL and local programs'
_computing_structure_refinement 'Bruker SHELXTL'
_computing_structure_solution 'Bruker SHELXTL'
_diffrn_ambient_temperature 150(2)
_diffrn_measured_fraction_theta_full 0.999
_diffrn_measured_fraction_theta_max 0.936
_diffrn_measurement_device_type 'Bruker SMART 1K CCD diffractometer'
_diffrn_measurement_method '\w rotation with narrow frames'
_diffrn_radiation_monochromator 'silicon 111'
_diffrn_radiation_source 'Daresbury SRS station 9.8'
_diffrn_radiation_type synchrotron
_diffrn_radiation_wavelength 0.6900
_diffrn_reflns_av_R_equivalents 0.0300
_diffrn_reflns_av_sigmaI/netI 0.0340
_diffrn_reflns_limit_h_max 17
_diffrn_reflns_limit_h_min -11
_diffrn_reflns_limit_k_max 22
_diffrn_reflns_limit_k_min -27
_diffrn_reflns_limit_l_max 12
_diffrn_reflns_limit_l_min -12
_diffrn_reflns_number 15074
_diffrn_reflns_theta_full 25.00
_diffrn_reflns_theta_max 29.51
_diffrn_reflns_theta_min 1.89
_diffrn_standards_decay_% 10
_diffrn_standards_number 0
_exptl_absorpt_coefficient_mu 5.915
_exptl_absorpt_correction_T_max 0.87
_exptl_absorpt_correction_T_min 0.55
_exptl_absorpt_correction_type multi-scan
_exptl_crystal_colour yellow
_exptl_crystal_density_diffrn 1.974
_exptl_crystal_density_method 'not measured'
_exptl_crystal_description plate
_exptl_crystal_F_000 1288
_exptl_crystal_size_max 0.10
_exptl_crystal_size_mid 0.08
_exptl_crystal_size_min 0.02
_refine_diff_density_max 1.217
_refine_diff_density_min -1.031
_refine_diff_density_rms 0.124
_refine_ls_abs_structure_details 'Flack H D (1983), Acta Cryst. A39, 876-881'
_refine_ls_abs_structure_Flack 0.035(5)
_refine_ls_extinction_method none
_refine_ls_goodness_of_fit_ref 1.077
_refine_ls_hydrogen_treatment constr
_refine_ls_matrix_type full
_refine_ls_number_parameters 262
_refine_ls_number_reflns 5995
_refine_ls_number_restraints 1
_refine_ls_restrained_S_all 1.077
_refine_ls_R_factor_all 0.0243
_refine_ls_R_factor_gt 0.0235
_refine_ls_shift/su_max 0.003
_refine_ls_shift/su_mean 0.000
_refine_ls_structure_factor_coef Fsqd
_refine_ls_weighting_details 'calc w=1/[\s^2^(Fo^2^)+(0.0214P)^2^+2.7156P] where P=(Fo^2^+2Fc^2^)/3'
_refine_ls_weighting_scheme calc
_refine_ls_wR_factor_gt 0.0573
_refine_ls_wR_factor_ref 0.0576
_reflns_number_gt 5813
_reflns_number_total 5995
_reflns_threshold_expression I>2\s(I)
_cod_data_source_file b209820b.txt
_cod_data_source_block kent13
_cod_original_sg_symbol_H-M Pna2(1)
_cod_database_code 7012299

loop_
_symmetry_equiv_pos_as_xyz
'x, y, z'
'-x, -y, z+1/2'
'x+1/2, -y+1/2, z'
'-x+1/2, y+1/2, z+1/2'

loop_
_atom_site_label
_atom_site_type_symbol
_atom_site_fract_x
_atom_site_fract_y
_atom_site_fract_z
_atom_site_U_iso_or_equiv
_atom_site_adp_type
_atom_site_occupancy
_atom_site_symmetry_multiplicity
_atom_site_calc_flag
_atom_site_refinement_flags
_atom_site_disorder_assembly
_atom_site_disorder_group
Re Re 0.797870(8) 0.324736(5) 0.91876(2) 0.01513(4) Uani 1 1 d . . .
O1 O 0.8808(2) 0.31513(15) 0.7776(3) 0.0258(6) Uani 1 1 d . . .
S1' S 0.63131(8) 0.28154(5) 0.85736(12) 0.02427(18) Uani 1 1 d . . .
S2' S 0.81018(8) 0.23051(5) 1.07128(11) 0.02320(18) Uani 1 1 d . . .
O1' O 0.8456(3) 0.07115(19) 0.9838(4) 0.0454(9) Uani 1 1 d . . .
O2' O 0.7506(2) 0.10341(15) 0.7893(3) 0.0273(6) Uani 1 1 d . . .
O3' O 0.6270(3) 0.14868(18) 0.6416(3) 0.0358(7) Uani 1 1 d . . .
C1' C 0.6650(4) 0.14770(19) 0.7597(4) 0.0253(8) Uani 1 1 d . . .
C2' C 0.6350(3) 0.18794(17) 0.8943(4) 0.0191(8) Uani 1 1 d . . .
H2'A H 0.5620 0.1729 0.9256 0.023 Uiso 1 1 calc R . .
C3' C 0.7154(3) 0.1639(2) 1.0087(5) 0.0210(7) Uani 1 1 d . . .
H3'A H 0.6761 0.1443 1.0940 0.025 Uiso 1 1 calc R . .
C4' C 0.7780(3) 0.10752(19) 0.9369(5) 0.0244(8) Uani 1 1 d . . .
S1" S 0.89258(7) 0.37730(4) 1.10576(10) 0.01955(16) Uani 1 1 d . . .
S2" S 0.70794(6) 0.42916(5) 0.89886(12) 0.0202(2) Uani 1 1 d . . .
O1" O 1.0599(2) 0.46788(14) 0.9234(6) 0.0377(6) Uani 1 1 d . . .
O2" O 0.9255(2) 0.53580(15) 0.8482(4) 0.0298(6) Uani 1 1 d . . .
O3" O 0.7691(3) 0.59120(16) 0.8243(4) 0.0326(7) Uani 1 1 d . . .
C1" C 0.9701(3) 0.48791(17) 0.9433(5) 0.0236(9) Uani 1 1 d . . .
C2" C 0.8895(3) 0.46916(17) 1.0598(4) 0.0193(6) Uani 1 1 d . . .
H2"A H 0.9069 0.4964 1.1493 0.023 Uiso 1 1 calc R . .
C3" C 0.7852(3) 0.49624(19) 0.9989(4) 0.0172(6) Uani 1 1 d . . .
H3"A H 0.7408 0.5190 1.0757 0.021 Uiso 1 1 calc R . .
C4" C 0.8186(3) 0.54719(19) 0.8841(4) 0.0214(8) Uani 1 1 d . . .
N1 N 0.9302(2) 0.85673(16) 0.8940(3) 0.0211(7) Uani 1 1 d . . .
C11 C 0.9177(3) 0.8871(2) 0.7437(4) 0.0262(8) Uani 1 1 d . . .
H11A H 0.8406 0.8874 0.7186 0.031 Uiso 1 1 calc R . .
H11B H 0.9543 0.8561 0.6736 0.031 Uiso 1 1 calc R . .
C12 C 0.9613(4) 0.9603(2) 0.7249(5) 0.0317(9) Uani 1 1 d . . .
H12A H 0.9491 0.9759 0.6248 0.048 Uiso 1 1 calc R . .
H12B H 1.0382 0.9605 0.7455 0.048 Uiso 1 1 calc R . .
H12C H 0.9247 0.9919 0.7922 0.048 Uiso 1 1 calc R . .
C13 C 0.8818(3) 0.7848(2) 0.8952(4) 0.0270(9) Uani 1 1 d . . .
H13A H 0.8077 0.7878 0.8576 0.032 Uiso 1 1 calc R . .
H13B H 0.8778 0.7684 0.9970 0.032 Uiso 1 1 calc R . .
C14 C 0.9427(4) 0.7314(2) 0.8063(5) 0.0343(10) Uani 1 1 d . . .
H14A H 0.9059 0.6864 0.8119 0.051 Uiso 1 1 calc R . .
H14B H 1.0154 0.7266 0.8448 0.051 Uiso 1 1 calc R . .
H14C H 0.9460 0.7466 0.7048 0.051 Uiso 1 1 calc R . .
C15 C 1.0485(3) 0.8548(2) 0.9312(6) 0.0278(8) Uani 1 1 d . . .
H15A H 1.0873 0.8333 0.8488 0.033 Uiso 1 1 calc R . .
H15B H 1.0744 0.9032 0.9407 0.033 Uiso 1 1 calc R . .
C16 C 1.0775(4) 0.8158(3) 1.0678(6) 0.0410(11) Uani 1 1 d . . .
H16A H 1.1552 0.8175 1.0821 0.061 Uiso 1 1 calc R . .
H16B H 1.0545 0.7672 1.0589 0.061 Uiso 1 1 calc R . .
H16C H 1.0416 0.8373 1.1511 0.061 Uiso 1 1 calc R . .
C17 C 0.8729(3) 0.9007(2) 1.0078(4) 0.0268(8) Uani 1 1 d . . .
H17A H 0.8842 0.8791 1.1043 0.032 Uiso 1 1 calc R . .
H17B H 0.9063 0.9474 1.0099 0.032 Uiso 1 1 calc R . .
C18 C 0.7543(4) 0.9093(3) 0.9838(5) 0.0378(10) Uani 1 1 d . . .
H18A H 0.7241 0.9379 1.0618 0.057 Uiso 1 1 calc R . .
H18B H 0.7198 0.8635 0.9841 0.057 Uiso 1 1 calc R . .
H18C H 0.7419 0.9320 0.8901 0.057 Uiso 1 1 calc R . .

loop_
_atom_site_aniso_label
_atom_site_aniso_U_11
_atom_site_aniso_U_22
_atom_site_aniso_U_33
_atom_site_aniso_U_23
_atom_site_aniso_U_13
_atom_site_aniso_U_12
Re 0.01674(6) 0.01370(6) 0.01495(6) -0.00119(6) 0.00117(7) 0.00025(4)
O1 0.0285(15) 0.0275(14) 0.0213(13) -0.0047(10) 0.0088(11) -0.0004(11)
S1' 0.0201(4) 0.0174(4) 0.0353(5) -0.0005(3) -0.0086(4) -0.0004(3)
S2' 0.0287(5) 0.0162(4) 0.0247(5) 0.0037(3) -0.0083(3) -0.0025(3)
O1' 0.049(2) 0.0336(18) 0.053(2) -0.0120(15) -0.0166(18) 0.0193(16)
O2' 0.0271(15) 0.0231(14) 0.0317(15) -0.0056(11) 0.0043(12) 0.0029(11)
O3' 0.0428(18) 0.0390(17) 0.0254(15) -0.0069(13) -0.0068(13) 0.0030(14)
C1' 0.031(2) 0.0179(17) 0.027(2) -0.0034(14) 0.0054(16) -0.0025(15)
C2' 0.0203(14) 0.0154(13) 0.022(3) -0.0030(12) 0.0046(13) -0.0031(11)
C3' 0.0233(18) 0.0160(16) 0.0235(19) 0.0007(13) 0.0008(14) -0.0026(13)
C4' 0.0279(16) 0.0205(15) 0.025(3) -0.0055(15) -0.0058(17) -0.0015(12)
S1" 0.0222(4) 0.0159(4) 0.0206(4) 0.0002(3) -0.0052(3) 0.0005(3)
S2" 0.0206(4) 0.0172(3) 0.0229(6) -0.0014(3) -0.0051(3) 0.0022(3)
O1" 0.0218(11) 0.0257(12) 0.0654(19) 0.001(2) 0.012(2) 0.0021(10)
O2" 0.0234(14) 0.0266(14) 0.0394(16) 0.0088(12) 0.0094(12) 0.0022(11)
O3" 0.0293(14) 0.0283(15) 0.0402(18) 0.0139(13) 0.0021(13) 0.0057(13)
C1" 0.0209(15) 0.0146(14) 0.035(3) 0.0021(13) 0.0008(15) -0.0023(11)
C2" 0.0234(16) 0.0135(14) 0.0210(16) -0.0009(12) -0.0019(13) -0.0012(13)
C3" 0.0171(15) 0.0136(15) 0.0209(17) 0.0007(12) 0.0011(12) -0.0004(12)
C4" 0.0187(14) 0.0193(16) 0.026(2) 0.0022(12) 0.0028(12) -0.0004(13)
N1 0.0204(13) 0.0222(13) 0.021(2) -0.0018(11) -0.0025(11) -0.0029(11)
C11 0.0277(19) 0.034(2) 0.0170(17) 0.0019(14) -0.0030(15) -0.0040(16)
C12 0.040(2) 0.029(2) 0.026(2) 0.0069(15) 0.0038(17) -0.0019(17)
C13 0.0278(17) 0.0277(17) 0.025(3) -0.0029(14) 0.0018(15) -0.0053(14)
C14 0.040(2) 0.025(2) 0.038(2) -0.0070(17) 0.0043(19) -0.0047(17)
C15 0.0220(15) 0.0336(18) 0.028(2) -0.0001(19) 0.0006(18) -0.0029(13)
C16 0.034(2) 0.057(3) 0.033(3) 0.010(2) -0.008(2) 0.004(2)
C17 0.0267(19) 0.033(2) 0.0211(18) -0.0032(14) -0.0007(15) 0.0031(16)
C18 0.031(2) 0.047(3) 0.035(2) -0.006(2) 0.0052(19) 0.010(2)

loop_
_atom_type_symbol
_atom_type_description
_atom_type_scat_dispersion_real
_atom_type_scat_dispersion_imag
_atom_type_scat_source
C C 0.0033 0.0016 'International Tables Vol C Tables 4.2.6.8 and 6.1.1.4'
H H 0.0000 0.0000 'International Tables Vol C Tables 4.2.6.8 and 6.1.1.4'
N N 0.0061 0.0033 'International Tables Vol C Tables 4.2.6.8 and 6.1.1.4'
O O 0.0106 0.0060 'International Tables Vol C Tables 4.2.6.8 and 6.1.1.4'
S S 0.1246 0.1234 'International Tables Vol C Tables 4.2.6.8 and 6.1.1.4'
Re Re -1.0185 7.2310 'International Tables Vol C Tables 4.2.6.8 and 6.1.1.4'

loop_
_geom_angle_atom_site_label_1
_geom_angle_atom_site_label_2
_geom_angle_atom_site_label_3
_geom_angle
_geom_angle_site_symmetry_1
_geom_angle_site_symmetry_3
_geom_angle_publ_flag
O1 Re S1' 109.17(11) . . ?
O1 Re S2' 110.28(11) . . ?
O1 Re S1" 107.97(11) . . ?
O1 Re S2" 109.64(11) . . ?
S1' Re S2' 85.79(3) . . ?
S1' Re S1" 142.86(4) . . ?
S1' Re S2" 81.62(3) . . ?
S2' Re S1" 81.69(3) . . ?
S2' Re S2" 140.08(4) . . ?
S1" Re S2" 85.91(3) . . ?
Re S1' C2' 106.53(12) . . ?
Re S2' C3' 108.33(14) . . ?
C1' O2' C4' 110.0(3) . . ?
O2' C1' O3' 119.7(4) . . ?
O2' C1' C2' 110.0(3) . . ?
O3' C1' C2' 130.2(4) . . ?
S1' C2' C1' 110.9(2) . . ?
S1' C2' C3' 116.2(3) . . ?
C1' C2' C3' 104.4(3) . . ?
S2' C3' C2' 115.5(3) . . ?
S2' C3' C4' 107.9(3) . . ?
C2' C3' C4' 105.0(3) . . ?
O1' C4' O2' 119.8(4) . . ?
O1' C4' C3' 130.1(4) . . ?
O2' C4' C3' 110.0(3) . . ?
Re S1" C2" 103.86(12) . . ?
Re S2" C3" 108.15(12) . . ?
C1" O2" C4" 109.9(3) . . ?
O1" C1" O2" 119.5(4) . . ?
O1" C1" C2" 130.8(4) . . ?
O2" C1" C2" 109.7(3) . . ?
S1" C2" C1" 112.5(2) . . ?
S1" C2" C3" 116.1(2) . . ?
C1" C2" C3" 103.2(3) . . ?
S2" C3" C2" 113.2(2) . . ?
S2" C3" C4" 104.4(3) . . ?
C2" C3" C4" 104.3(3) . . ?
O2" C4" O3" 120.2(3) . . ?
O2" C4" C3" 109.4(3) . . ?
O3" C4" C3" 130.4(4) . . ?
C11 N1 C13 108.6(3) . . ?
C11 N1 C15 108.5(3) . . ?
C11 N1 C17 111.5(3) . . ?
C13 N1 C15 111.5(3) . . ?
C13 N1 C17 108.3(3) . . ?
C15 N1 C17 108.4(3) . . ?
N1 C11 C12 115.2(3) . . ?
N1 C13 C14 114.5(3) . . ?
N1 C15 C16 115.8(4) . . ?
N1 C17 C18 115.0(3) . . ?

loop_
_geom_bond_atom_site_label_1
_geom_bond_atom_site_label_2
_geom_bond_distance
_geom_bond_site_symmetry_2
_geom_bond_publ_flag
Re O1 1.673(3) . ?
Re S1' 2.3105(9) . ?
Re S2' 2.2961(10) . ?
Re S1" 2.3201(9) . ?
Re S2" 2.3067(9) . ?
S1' C2' 1.831(3) . ?
S2' C3' 1.836(4) . ?
O1' C4' 1.178(5) . ?
O2' C1' 1.394(5) . ?
O2' C4' 1.403(5) . ?
O3' C1' 1.186(5) . ?
C1' C2' 1.508(5) . ?
C2' C3' 1.526(5) . ?
C3' C4' 1.491(6) . ?
S1" C2" 1.815(3) . ?
S2" C3" 1.855(4) . ?
O1" C1" 1.200(4) . ?
O2" C1" 1.387(5) . ?
O2" C4" 1.393(5) . ?
O3" C4" 1.183(5) . ?
C1" C2" 1.515(5) . ?
C2" C3" 1.511(5) . ?
C3" C4" 1.500(5) . ?
N1 C11 1.510(5) . ?
N1 C13 1.509(5) . ?
N1 C15 1.517(5) . ?
N1 C17 1.524(5) . ?
C11 C12 1.519(6) . ?
C13 C14 1.517(6) . ?
C15 C16 1.507(7) . ?
C17 C18 1.507(6) . ?

loop_
_geom_torsion_atom_site_label_1
_geom_torsion_atom_site_label_2
_geom_torsion_atom_site_label_3
_geom_torsion_atom_site_label_4
_geom_torsion
_geom_torsion_site_symmetry_1
_geom_torsion_site_symmetry_2
_geom_torsion_site_symmetry_3
_geom_torsion_site_symmetry_4
_geom_torsion_publ_flag
O1 Re S1' C2' 85.37(17) . . . . ?
S2' Re S1' C2' -24.65(13) . . . . ?
S1" Re S1' C2' -94.95(13) . . . . ?
S2" Re S1' C2' -166.66(13) . . . . ?
O1 Re S2' C3' -88.07(18) . . . . ?
S1' Re S2' C3' 20.83(14) . . . . ?
S1" Re S2' C3' 165.77(15) . . . . ?
S2" Re S2' C3' 92.44(15) . . . . ?
C4' O2' C1' O3' -176.2(4) . . . . ?
C4' O2' C1' C2' 3.2(4) . . . . ?
O2' C1' C2' S1' 127.4(3) . . . . ?
O2' C1' C2' C3' 1.5(4) . . . . ?
O3' C1' C2' S1' -53.2(6) . . . . ?
O3' C1' C2' C3' -179.2(4) . . . . ?
Re S1' C2' C1' -93.9(3) . . . . ?
Re S1' C2' C3' 25.2(3) . . . . ?
S1' C2' C3' S2' -9.0(4) . . . . ?
S1' C2' C3' C4' -127.7(3) . . . . ?
C1' C2' C3' S2' 113.5(3) . . . . ?
C1' C2' C3' C4' -5.2(4) . . . . ?
Re S2' C3' C2' -11.7(3) . . . . ?
Re S2' C3' C4' 105.5(3) . . . . ?
C1' O2' C4' O1' 176.4(4) . . . . ?
C1' O2' C4' C3' -6.8(4) . . . . ?
S2' C3' C4' O1' 60.2(6) . . . . ?
S2' C3' C4' O2' -116.3(3) . . . . ?
C2' C3' C4' O1' -176.2(5) . . . . ?
C2' C3' C4' O2' 7.4(4) . . . . ?
O1 Re S1" C2" 81.63(16) . . . . ?
S1' Re S1" C2" -98.06(13) . . . . ?
S2' Re S1" C2" -169.66(13) . . . . ?
S2" Re S1" C2" -27.71(13) . . . . ?
O1 Re S2" C3" -92.25(17) . . . . ?
S1' Re S2" C3" 160.30(13) . . . . ?
S2' Re S2" C3" 87.24(13) . . . . ?
S1" Re S2" C3" 15.38(13) . . . . ?
C4" O2" C1" O1" 174.9(4) . . . . ?
C4" O2" C1" C2" -4.4(4) . . . . ?
O1" C1" C2" S1" -38.7(6) . . . . ?
O1" C1" C2" C3" -164.6(4) . . . . ?
O2" C1" C2" S1" 140.5(3) . . . . ?
O2" C1" C2" C3" 14.7(4) . . . . ?
Re S1" C2" C1" -78.8(3) . . . . ?
Re S1" C2" C3" 39.7(3) . . . . ?
S1" C2" C3" S2" -29.0(4) . . . . ?
S1" C2" C3" C4" -141.8(3) . . . . ?
C1" C2" C3" S2" 94.5(3) . . . . ?
C1" C2" C3" C4" -18.4(4) . . . . ?
Re S2" C3" C2" 3.7(3) . . . . ?
Re S2" C3" C4" 116.5(2) . . . . ?
C1" O2" C4" O3" 172.9(4) . . . . ?
C1" O2" C4" C3" -8.1(4) . . . . ?
S2" C3" C4" O2" -102.0(3) . . . . ?
S2" C3" C4" O3" 76.9(5) . . . . ?
C2" C3" C4" O2" 17.0(4) . . . . ?
C2" C3" C4" O3" -164.2(4) . . . . ?
C13 N1 C11 C12 179.2(3) . . . . ?
C15 N1 C11 C12 -59.5(4) . . . . ?
C17 N1 C11 C12 59.9(4) . . . . ?
C11 N1 C13 C14 68.7(4) . . . . ?
C15 N1 C13 C14 -50.8(5) . . . . ?
C17 N1 C13 C14 -170.0(3) . . . . ?
C11 N1 C15 C16 -170.9(4) . . . . ?
C13 N1 C15 C16 -51.3(5) . . . . ?
C17 N1 C15 C16 67.8(5) . . . . ?
C11 N1 C17 C18 59.1(5) . . . . ?
C13 N1 C17 C18 -60.4(4) . . . . ?
C15 N1 C17 C18 178.5(4) . . . . ?
